data_2202104
loop_
_publ_author_name
'Tomura, Masaaki'
'Yamashita, Yoshiro'

_publ_section_title
;
 An unsymmetrical tetrathiafulvalene with a fused 1,2,5-thiadiazole
 ring and an ethylenedioxy group
;
_journal_issue 2
_journal_name_full 'Acta Crystallographica Section E'
_journal_page_first o145
_journal_page_last o147
_journal_paper_doi 10.1107/S1600536802023723
_journal_volume 59
_journal_year 2003
_chemical_formula_moiety 'C8 H4 N2 O2 S5'
_chemical_formula_sum 'C8 H4 N2 O2 S5'
_chemical_formula_weight 320.43
_chemical_name_common
;
4,5-ethylenedioxy[1,2,5]thiadiazolotetrathiafulvalene
;
_chemical_name_systematic
;
5-(4,5-ethylenedioxy-1,3-dithiol-2-ylidene)-1,3,2,4,6-diazatrithiapentalene
;
_space_group_IT_number 33
_symmetry_cell_setting orthorhombic
_symmetry_space_group_name_Hall 'P 2c -2n'
_symmetry_space_group_name_H-M 'P n a 21'
_atom_sites_solution_hydrogens geom
_atom_sites_solution_primary direct
_atom_sites_solution_secondary difmap
_cell_angle_alpha 90.00
_cell_angle_beta 90.00
_cell_angle_gamma 90.00
_cell_formula_units_Z 4
_cell_length_a 21.7363(10)
_cell_length_b 12.9552(6)
_cell_length_c 3.9938(5)
_cell_measurement_reflns_used 18
_cell_measurement_temperature 296(2)
_cell_measurement_theta_max 42.66
_cell_measurement_theta_min 14.11
_cell_volume 1124.65(16)
_computing_cell_refinement 'CAD4 Express Software'
_computing_data_collection 'CAD4 Express Software (Enraf-Nonius, 1992)'
_computing_data_reduction
;
teXsan (Molecular Structure Corporation/Rigaku Corporation, 2000)
;
_computing_molecular_graphics 'ORTEPIII (Burnett & Johnson, 1996)'
_computing_publication_material SHELXL97
_computing_structure_refinement 'SHELXL97 (Sheldrick, 1997)'
_computing_structure_solution 'SHELXS97 (Sheldrick, 1997)'
_diffrn_ambient_temperature 296(2)
_diffrn_measured_fraction_theta_full 1.000
_diffrn_measured_fraction_theta_max 1.001
_diffrn_measurement_device_type 'Enraf-Nonius CAD4'
_diffrn_measurement_method \w-2\q
_diffrn_radiation_monochromator graphite
_diffrn_radiation_source 'fine-focus sealed tube'
_diffrn_radiation_type CuK\a
_diffrn_radiation_wavelength 1.54178
_diffrn_reflns_av_R_equivalents 0.0000
_diffrn_reflns_av_sigmaI/netI 0.1271
_diffrn_reflns_limit_h_max 0
_diffrn_reflns_limit_h_min -27
_diffrn_reflns_limit_k_max 16
_diffrn_reflns_limit_k_min 0
_diffrn_reflns_limit_l_max 0
_diffrn_reflns_limit_l_min -4
_diffrn_reflns_number 1303
_diffrn_reflns_theta_full 74.15
_diffrn_reflns_theta_max 74.15
_diffrn_reflns_theta_min 3.97
_diffrn_standards_decay_% 0.40
_diffrn_standards_interval_time 120
_diffrn_standards_number 3
_exptl_absorpt_coefficient_mu 9.434
_exptl_absorpt_correction_T_max 0.8337
_exptl_absorpt_correction_T_min 0.1164
_exptl_absorpt_correction_type psi-scan
_exptl_absorpt_process_details '(North et al., 1968)'
_exptl_crystal_colour orange
_exptl_crystal_density_diffrn 1.892
_exptl_crystal_density_method 'not measured'
_exptl_crystal_description needle
_exptl_crystal_F_000 648
_exptl_crystal_size_max 0.40
_exptl_crystal_size_mid 0.04
_exptl_crystal_size_min 0.02
_refine_diff_density_max 0.611
_refine_diff_density_min -0.867
_refine_ls_abs_structure_details '(Flack, 1983)'
_refine_ls_abs_structure_Flack 0.03(10)
_refine_ls_extinction_method none
_refine_ls_goodness_of_fit_ref 1.050
_refine_ls_hydrogen_treatment constr
_refine_ls_matrix_type full
_refine_ls_number_parameters 154
_refine_ls_number_reflns 1303
_refine_ls_number_restraints 1
_refine_ls_restrained_S_all 1.049
_refine_ls_R_factor_all 0.1509
_refine_ls_R_factor_gt 0.0631
_refine_ls_shift/su_max 0.000
_refine_ls_shift/su_mean 0.000
_refine_ls_structure_factor_coef Fsqd
_refine_ls_weighting_details
;
calc w = 1/[\s^2^(Fo^2^)+(0.0859P)^2^] where P = (Fo^2^+2Fc^2^)/3
;
_refine_ls_weighting_scheme calc
_refine_ls_wR_factor_gt 0.1416
_refine_ls_wR_factor_ref 0.1735
_reflns_number_gt 791
_reflns_number_total 1303
_reflns_threshold_expression I>2\s(I)
_cod_data_source_file ob6206.cif
_cod_data_source_block I
_cod_database_code 2202104
_cod_database_fobs_code 2202104

loop_
_symmetry_equiv_pos_as_xyz
'x, y, z'
'-x, -y, z+1/2'
'-x+1/2, y+1/2, z+1/2'
'x+1/2, -y+1/2, z'

loop_
_atom_site_label
_atom_site_fract_x
_atom_site_fract_y
_atom_site_fract_z
_atom_site_U_iso_or_equiv
_atom_site_adp_type
_atom_site_calc_flag
_atom_site_refinement_flags
_atom_site_occupancy
_atom_site_disorder_assembly
_atom_site_disorder_group
_atom_site_type_symbol
S1 0.30528(12) 0.8612(2) 0.1225(12) 0.0400(10) Uani d . 1 . . S
S2 0.37929(13) 1.0282(2) -0.2161(11) 0.0361(8) Uani d . 1 . . S
S3 0.42294(13) 0.7100(2) 0.0777(11) 0.0372(8) Uani d . 1 . . S
S4 0.49339(12) 0.8760(2) -0.2692(10) 0.0339(9) Uani d . 1 . . S
S5 0.21400(13) 1.1375(2) 0.1239(13) 0.0450(10) Uani d . 1 . . S
O1 0.5248(4) 0.5955(6) 0.089(4) 0.052(3) Uani d . 1 . . O
O2 0.5931(3) 0.7572(6) -0.240(3) 0.047(3) Uani d . 1 . . O
N1 0.2193(4) 1.0138(7) 0.221(3) 0.034(3) Uani d . 1 . . N
N2 0.2819(4) 1.1522(6) -0.061(3) 0.034(3) Uani d . 1 . . N
C1 0.3768(5) 0.9011(8) -0.062(4) 0.030(3) Uani d . 1 . . C
C2 0.2736(5) 0.9833(8) 0.112(4) 0.032(3) Uani d . 1 . . C
C3 0.3085(5) 1.0641(8) -0.049(4) 0.032(3) Uani d . 1 . . C
C4 0.4241(5) 0.8373(8) -0.079(4) 0.032(3) Uani d . 1 . . C
C5 0.5012(5) 0.6895(8) 0.000(3) 0.027(3) Uani d . 1 . . C
C6 0.5327(5) 0.7637(8) -0.150(4) 0.033(3) Uani d . 1 . . C
C7 0.5815(6) 0.5801(12) -0.105(6) 0.069(6) Uani d . 1 . . C
H7A 0.6031 0.5199 -0.0211 0.083 Uiso calc R 1 . . H
H7B 0.5712 0.5679 -0.3376 0.083 Uiso calc R 1 . . H
C8 0.6197(5) 0.6668(9) -0.080(4) 0.039(4) Uani d . 1 . . C
H8A 0.6590 0.6514 -0.1845 0.047 Uiso calc R 1 . . H
H8B 0.6273 0.6818 0.1540 0.047 Uiso calc R 1 . . H

loop_
_atom_site_aniso_label
_atom_site_aniso_U_11
_atom_site_aniso_U_22
_atom_site_aniso_U_33
_atom_site_aniso_U_12
_atom_site_aniso_U_13
_atom_site_aniso_U_23
S1 0.0326(15) 0.0237(13) 0.064(3) -0.0023(11) 0.010(2) 0.0012(19)
S2 0.0299(14) 0.0264(14) 0.052(2) 0.0008(12) 0.0046(18) 0.0042(19)
S3 0.0343(15) 0.0261(13) 0.051(2) -0.0009(12) 0.007(2) 0.0079(19)
S4 0.0296(14) 0.0257(14) 0.047(2) 0.0016(11) 0.0014(17) 0.0053(16)
S5 0.0346(15) 0.0323(14) 0.068(3) 0.0073(13) 0.002(2) -0.004(2)
O1 0.047(5) 0.034(4) 0.074(8) 0.008(4) -0.021(7) 0.013(6)
O2 0.028(4) 0.041(5) 0.071(8) 0.013(4) -0.001(6) 0.022(6)
N1 0.026(4) 0.029(5) 0.046(8) 0.000(4) 0.002(6) -0.003(6)
N2 0.021(5) 0.019(4) 0.063(9) 0.007(4) -0.001(6) 0.002(5)
C1 0.033(6) 0.019(5) 0.037(8) -0.005(5) 0.015(7) -0.001(6)
C2 0.035(6) 0.030(6) 0.031(8) -0.005(5) -0.006(8) -0.011(7)
C3 0.024(6) 0.021(6) 0.051(10) 0.002(4) 0.003(7) 0.010(6)
C4 0.025(6) 0.027(6) 0.043(9) -0.007(5) 0.006(7) 0.003(7)
C5 0.023(5) 0.024(5) 0.035(9) 0.009(4) -0.001(6) 0.002(6)
C6 0.031(6) 0.024(6) 0.045(10) 0.006(5) 0.007(7) 0.004(7)
C7 0.055(9) 0.082(12) 0.071(14) 0.053(9) -0.008(10) -0.007(12)
C8 0.030(6) 0.044(7) 0.045(10) 0.019(6) 0.002(8) -0.003(8)

loop_
_atom_type_symbol
_atom_type_description
_atom_type_scat_dispersion_real
_atom_type_scat_dispersion_imag
_atom_type_scat_source
C C 0.0181 0.0091 'International Tables Vol C Tables 4.2.6.8 and 6.1.1.4'
H H 0.0000 0.0000 'International Tables Vol C Tables 4.2.6.8 and 6.1.1.4'
N N 0.0311 0.0180 'International Tables Vol C Tables 4.2.6.8 and 6.1.1.4'
O O 0.0492 0.0322 'International Tables Vol C Tables 4.2.6.8 and 6.1.1.4'
S S 0.3331 0.5567 'International Tables Vol C Tables 4.2.6.8 and 6.1.1.4'

loop_
_geom_angle_atom_site_label_1
_geom_angle_atom_site_label_2
_geom_angle_atom_site_label_3
_geom_angle
_geom_angle_publ_flag
C2 S1 C1 94.1(6) yes
C3 S2 C1 95.1(5) yes
C5 S3 C4 93.7(5) yes
C6 S4 C4 93.6(6) yes
N1 S5 N2 98.8(5) yes
C5 O1 C7 107.3(11) yes
C6 O2 C8 108.6(9) yes
C2 N1 S5 106.0(8) yes
C3 N2 S5 106.4(8) yes
C4 C1 S2 122.9(9) no
C4 C1 S1 121.0(9) no
S2 C1 S1 116.1(6) yes
N1 C2 C3 113.6(10) yes
N1 C2 S1 128.6(10) no
C3 C2 S1 117.7(9) yes
N2 C3 C2 115.2(10) yes
N2 C3 S2 128.5(9) no
C2 C3 S2 116.2(8) yes
C1 C4 S4 120.7(9) no
C1 C4 S3 123.7(9) no
S4 C4 S3 115.6(6) yes
C6 C5 O1 124.8(10) yes
C6 C5 S3 118.2(8) yes
O1 C5 S3 116.9(8) no
C5 C6 O2 124.9(10) yes
C5 C6 S4 118.3(8) yes
O2 C6 S4 116.7(9) no
C8 C7 O1 110.6(12) yes
C8 C7 H7A 109.5 no
O1 C7 H7A 109.5 no
C8 C7 H7B 109.5 no
O1 C7 H7B 109.5 no
H7A C7 H7B 108.1 no
C7 C8 O2 112.3(11) yes
C7 C8 H8A 109.1 no
O2 C8 H8A 109.1 no
C7 C8 H8B 109.1 no
O2 C8 H8B 109.1 no
H8A C8 H8B 107.9 no

loop_
_geom_bond_atom_site_label_1
_geom_bond_atom_site_label_2
_geom_bond_site_symmetry_2
_geom_bond_distance
_geom_bond_publ_flag
S1 C2 . 1.726(11) yes
S1 C1 . 1.796(12) yes
S2 C3 . 1.740(12) yes
S2 C1 . 1.758(12) yes
S3 C5 . 1.751(11) yes
S3 C4 . 1.765(12) yes
S4 C6 . 1.754(11) yes
S4 C4 . 1.759(12) yes
S5 N1 . 1.653(9) yes
S5 N2 . 1.662(10) yes
O1 C5 . 1.369(12) yes
O1 C7 . 1.468(19) yes
O2 C6 . 1.363(12) yes
O2 C8 . 1.453(14) yes
N1 C2 . 1.317(14) yes
N2 C3 . 1.281(12) yes
C1 C4 . 1.322(14) yes
C2 C3 . 1.444(16) yes
C5 C6 . 1.323(16) yes
C7 C8 . 1.400(18) yes
C7 H7A . 0.9700 no
C7 H7B . 0.9700 no
C8 H8A . 0.9700 no
C8 H8B . 0.9700 no

loop_
_geom_contact_atom_site_label_1
_geom_contact_atom_site_label_2
_geom_contact_distance
_geom_contact_site_symmetry_2
_geom_contact_publ_flag
S1 S5 3.541(5) 3_544 yes
S1 S5 3.547(5) 3_545 yes
S2 S4 3.519(5) 2_675 yes
S3 S5 3.610(5) 3_544 yes
S4 S2 3.519(5) 2_674 yes
S5 S1 3.541(5) 3 yes
S5 S1 3.547(5) 3_554 yes
S5 S3 3.610(5) 3 yes

loop_
_geom_torsion_atom_site_label_1
_geom_torsion_atom_site_label_2
_geom_torsion_atom_site_label_3
_geom_torsion_atom_site_label_4
_geom_torsion
_geom_torsion_publ_flag
N2 S5 N1 C2 0.2(12) no
N1 S5 N2 C3 -0.1(12) no
C3 S2 C1 C4 -171.5(13) no
C3 S2 C1 S1 8.5(10) no
C2 S1 C1 C4 171.5(12) no
C2 S1 C1 S2 -8.4(10) no
S5 N1 C2 C3 -0.2(16) no
S5 N1 C2 S1 -177.2(11) no
C1 S1 C2 N1 -178.2(15) no
C1 S1 C2 C3 4.9(13) no
S5 N2 C3 C2 0.0(16) no
S5 N2 C3 S2 177.0(11) no
N1 C2 C3 N2 0(2) no
S1 C2 C3 N2 177.5(12) no
N1 C2 C3 S2 -177.3(12) no
S1 C2 C3 S2 0.1(16) no
C1 S2 C3 N2 177.8(15) no
C1 S2 C3 C2 -5.2(13) no
S2 C1 C4 S4 -1.5(18) no
S1 C1 C4 S4 178.5(9) no
S2 C1 C4 S3 179.2(9) no
S1 C1 C4 S3 -0.7(18) no
C6 S4 C4 C1 173.3(12) no
C6 S4 C4 S3 -7.4(10) no
C5 S3 C4 C1 -173.9(13) no
C5 S3 C4 S4 6.8(9) no
C7 O1 C5 C6 -18.5(19) no
C7 O1 C5 S3 159.1(11) no
C4 S3 C5 C6 -3.2(13) no
C4 S3 C5 O1 179.0(12) no
O1 C5 C6 O2 1(2) no
S3 C5 C6 O2 -177.1(11) no
O1 C5 C6 S4 176.1(11) no
S3 C5 C6 S4 -1.5(17) no
C8 O2 C6 C5 -12(2) no
C8 O2 C6 S4 172.1(10) no
C4 S4 C6 C5 5.4(14) no
C4 S4 C6 O2 -178.7(11) no
C5 O1 C7 C8 49.7(17) no
O1 C7 C8 O2 -66.4(18) no
C6 O2 C8 C7 44.5(17) no

loop_
_cod_related_entry_id
_cod_related_entry_database
_cod_related_entry_code
1 ChemSpider 21131946
